data_7000345
loop_
_publ_author_name
'Knight, Edward R.'
'Cowley, Andrew R.'
'Hogarth, Graeme'
'Wilton-Ely, James D. E. T.'

_publ_section_title
;
 Bifunctional dithiocarbamates: a bridge between coordination chemistry
 and nanoscale materials
;
_journal_issue 4
_journal_name_full 'Dalton Transactions'
_journal_page_first 607
_journal_paper_doi 10.1039/b814476a
_journal_year 2009
_chemical_formula_moiety
;
C92 H82 N2 P6 Pd Ru S4, C4 H10 O, 2(B F4), 3(C H2 Cl2)
;
_chemical_formula_sum 'C99 H98 B2 Cl6 F8 N2 O P6 Pd Ru S4'
_chemical_formula_weight 2239.78
_chemical_melting_point ?
_space_group_IT_number 2
_symmetry_cell_setting triclinic
_symmetry_space_group_name_Hall '-P 1'
_symmetry_space_group_name_H-M 'P -1'
_atom_sites_solution_hydrogens geom
_atom_sites_solution_primary direct
_audit_creation_date 08-09-24
_audit_creation_method CRYSTALS_ver_12.86
_cell_angle_alpha 102.9433(6)
_cell_angle_beta 92.8485(6)
_cell_angle_gamma 106.8897(6)
_cell_formula_units_Z 2
_cell_length_a 13.9532(2)
_cell_length_b 15.4074(2)
_cell_length_c 25.2067(4)
_cell_measurement_reflns_used 75176
_cell_measurement_temperature 150
_cell_measurement_theta_max 28
_cell_measurement_theta_min 5
_cell_volume 5015.09(13)
_computing_cell_refinement 'DENZO/SCALEPACK (Otwinowski & Minor, 1997)'
_computing_data_collection 'COLLECT (Nonius, 1997-2001).'
_computing_data_reduction 'DENZO/SCALEPACK (Otwinowski & Minor, 1997)'
_computing_molecular_graphics 'CAMERON (Watkin et al., 1996)'
_computing_publication_material 'CRYSTALS (Betteridge et al., 2003)'
_computing_structure_refinement 'CRYSTALS (Betteridge et al., 2003)'
_computing_structure_solution 'SIR92 (Altomare et al., 1994)'
_diffrn_ambient_temperature 150
_diffrn_measured_fraction_theta_full 0.984
_diffrn_measured_fraction_theta_max 0.977
_diffrn_measurement_device 'Nonius KappaCCD'
_diffrn_measurement_device_type Area
_diffrn_measurement_method \w
_diffrn_radiation_monochromator graphite
_diffrn_radiation_type 'Mo K\a'
_diffrn_radiation_wavelength 0.71073
_diffrn_reflns_av_R_equivalents 0.044
_diffrn_reflns_limit_h_max 16
_diffrn_reflns_limit_h_min -18
_diffrn_reflns_limit_k_max 19
_diffrn_reflns_limit_k_min -19
_diffrn_reflns_limit_l_max 32
_diffrn_reflns_limit_l_min -29
_diffrn_reflns_number 75176
_diffrn_reflns_theta_full 25.010
_diffrn_reflns_theta_max 27.483
_diffrn_reflns_theta_min 5.100
_diffrn_standards_number 0
_exptl_absorpt_coefficient_mu 0.732
_exptl_absorpt_correction_T_max 0.92
_exptl_absorpt_correction_T_min 0.84
_exptl_absorpt_correction_type multi-scan
_exptl_absorpt_process_details 'DENZO/SCALEPACK (Otwinowski & Minor, 1997)'
_exptl_crystal_colour yellow
_exptl_crystal_density_diffrn 1.483
_exptl_crystal_density_meas ?
_exptl_crystal_density_method .
_exptl_crystal_description block
_exptl_crystal_F_000 2284
_exptl_crystal_size_max 0.28
_exptl_crystal_size_mid 0.24
_exptl_crystal_size_min 0.12
_refine_diff_density_max 1.60
_refine_diff_density_min -1.09
_refine_ls_extinction_method None
_refine_ls_goodness_of_fit_ref 1.0596
_refine_ls_hydrogen_treatment constr
_refine_ls_matrix_type full
_refine_ls_number_parameters 1217
_refine_ls_number_reflns 15431
_refine_ls_number_restraints 98
_refine_ls_R_factor_all 0.0892
_refine_ls_R_factor_gt 0.0647
_refine_ls_shift/su_max 0.000625
_refine_ls_structure_factor_coef F
_refine_ls_weighting_details
;
Method, part 1, Chebychev polynomial, (Watkin, 1994, Prince, 1982)
[weight] = 1.0/[A~0~*T~0~(x)+A~1~*T~1~(x) ... +A~n-1~]*T~n-1~(x)]
where A~i~ are the Chebychev coefficients listed below and x= Fcalc/Fmax
Method = Robust Weighting (Prince, 1982)
W = [weight] * [1-(deltaF/6*sigmaF)^2^]^2^
A~i~ are:
1.58 0.371 1.07
;
_refine_ls_weighting_scheme calc
_refine_ls_wR_factor_all 0.0804
_refine_ls_wR_factor_gt 0.0650
_refine_ls_wR_factor_ref 0.0628
_reflns_limit_h_max 18
_reflns_limit_h_min -18
_reflns_limit_k_max 19
_reflns_limit_k_min -19
_reflns_limit_l_max 32
_reflns_limit_l_min 0
_reflns_number_gt 16889
_reflns_number_total 22434
_reflns_threshold_expression I>2.0\s(I)
_oxford_diffrn_Wilson_B_factor 0.00
_oxford_diffrn_Wilson_scale 0.00
_oxford_refine_ls_r_factor_ref 0.0590
_oxford_refine_ls_scale 0.3014(4)
_oxford_reflns_number_all 22434
_oxford_reflns_threshold_expression_ref I>3.0\s(I)
_oxford_structure_analysis_title arc1612
_cod_data_source_file b814476a.txt
_cod_data_source_block 2
_cod_depositor_comments
;
The following automatic conversions were performed:
'_symmetry_cell_setting' value 'Triclinic' changed to 'triclinic'
according to '/home/saulius/struct/CIF-dictionaries/cif_core.dic'
dictionary named 'cif_core.dic' version 2.4.1 from 2010-06-29.

Automatic conversion script
Id: cif_fix_enum 1527 2010-12-29 10:47:43Z saulius 

The following automatic conversions were performed:

'_chemical_melting_point' value 'not measured' was changed to '?' -
the value is undefined or not given.

Automatic conversion script
Id: cif_fix_values 1646 2011-03-28 12:23:43Z adriana 
;
_cod_original_sg_symbol_H-M 'P -1 '
_cod_original_formula_sum 'C99 H98 B2 Cl6 F8 N2 O1 P6 Pd1 Ru1 S4'
_cod_database_code 7000345

loop_
_symmetry_equiv_pos_as_xyz
x,y,z
-x,-y,-z

loop_
_atom_site_label
_atom_site_type_symbol
_atom_site_fract_x
_atom_site_fract_y
_atom_site_fract_z
_atom_site_U_iso_or_equiv
_atom_site_occupancy
_atom_site_adp_type
_atom_site_refinement_flags_posn
_atom_site_refinement_flags_adp
_atom_site_refinement_flags_occupancy
_atom_site_disorder_assembly
_atom_site_disorder_group
_oxford_atom_site_special_shape
_atom_site_attached_hydrogens
Pd1 Pd 0.22305(2) 0.37811(2) 0.032960(12) 0.0362 1.0000 Uani . . . . . . .
S2 S 0.33772(8) 0.52309(7) 0.08013(4) 0.0390 1.0000 Uani . . . . . . .
C3 C 0.3395(3) 0.4729(3) 0.13550(18) 0.0423 1.0000 Uani . . . . . . .
S4 S 0.25291(9) 0.36343(8) 0.12254(4) 0.0482 1.0000 Uani . . . . . . .
N5 N 0.4043(3) 0.5112(3) 0.18017(15) 0.0484 1.0000 Uani . . . . . . .
C6 C 0.4858(4) 0.6000(3) 0.18726(19) 0.0482 1.0000 Uani . . . . . . .
C7 C 0.4945(4) 0.6608(4) 0.24494(19) 0.0498 1.0000 Uani . . . . . . .
N8 N 0.5060(3) 0.6072(3) 0.28456(16) 0.0478 1.0000 Uani . . . . . . .
C9 C 0.4192(4) 0.5232(4) 0.2788(2) 0.0540 1.0000 Uani . . . . . . .
C10 C 0.4100(4) 0.4605(4) 0.2235(2) 0.0572 1.0000 Uani . . . . . . .
C11 C 0.5910(3) 0.6256(3) 0.31680(16) 0.0397 1.0000 Uani . . . . . . .
S12 S 0.60877(8) 0.55854(7) 0.35980(4) 0.0372 1.0000 Uani . . . . . . .
Ru13 Ru 0.77520(2) 0.67304(2) 0.392147(12) 0.0327 1.0000 Uani . . . . . . .
S14 S 0.69455(8) 0.72038(7) 0.32041(4) 0.0382 1.0000 Uani . . . . . . .
P15 P 0.84124(8) 0.58595(8) 0.43975(4) 0.0348 1.0000 Uani . . . . . . .
C16 C 0.9176(3) 0.5493(3) 0.38601(17) 0.0410 1.0000 Uani . . . . . . .
P17 P 0.85950(8) 0.58941(8) 0.33250(4) 0.0363 1.0000 Uani . . . . . . .
C18 C 0.9604(3) 0.6500(3) 0.29841(17) 0.0414 1.0000 Uani . . . . . . .
C19 C 1.0460(4) 0.6222(4) 0.29079(19) 0.0475 1.0000 Uani . . . . . . .
C20 C 1.1238(4) 0.6747(4) 0.2666(2) 0.0582 1.0000 Uani . . . . . . .
C21 C 1.1148(4) 0.7499(4) 0.2501(2) 0.0611 1.0000 Uani . . . . . . .
C22 C 1.0293(4) 0.7781(4) 0.2570(2) 0.0593 1.0000 Uani . . . . . . .
C23 C 0.9513(4) 0.7279(3) 0.28165(18) 0.0470 1.0000 Uani . . . . . . .
C24 C 0.7939(3) 0.4862(3) 0.27684(17) 0.0420 1.0000 Uani . . . . . . .
C25 C 0.7265(4) 0.4969(3) 0.23820(18) 0.0439 1.0000 Uani . . . . . . .
C26 C 0.6761(4) 0.4223(4) 0.19368(19) 0.0505 1.0000 Uani . . . . . . .
C27 C 0.6928(4) 0.3374(4) 0.1884(2) 0.0587 1.0000 Uani . . . . . . .
C28 C 0.7592(5) 0.3268(4) 0.2256(3) 0.0706 1.0000 Uani . . . . . . .
C29 C 0.8105(5) 0.4006(4) 0.2703(2) 0.0614 1.0000 Uani . . . . . . .
C30 C 0.7548(3) 0.4764(3) 0.44779(19) 0.0407 1.0000 Uani . . . . . . .
C31 C 0.7418(4) 0.4580(3) 0.4995(2) 0.0445 1.0000 Uani . . . . . . .
C32 C 0.6724(4) 0.3742(3) 0.5036(2) 0.0498 1.0000 Uani . . . . . . .
C33 C 0.6176(4) 0.3091(4) 0.4572(2) 0.0537 1.0000 Uani . . . . . . .
C34 C 0.6304(4) 0.3263(3) 0.4058(2) 0.0479 1.0000 Uani . . . . . . .
C35 C 0.6983(3) 0.4101(3) 0.4014(2) 0.0429 1.0000 Uani . . . . . . .
C36 C 0.9247(3) 0.6328(3) 0.50458(17) 0.0366 1.0000 Uani . . . . . . .
C37 C 1.0206(3) 0.6236(3) 0.50960(18) 0.0401 1.0000 Uani . . . . . . .
C38 C 1.0812(4) 0.6600(3) 0.5601(2) 0.0458 1.0000 Uani . . . . . . .
C39 C 1.0453(4) 0.7029(3) 0.60570(19) 0.0489 1.0000 Uani . . . . . . .
C40 C 0.9493(4) 0.7107(3) 0.60129(18) 0.0464 1.0000 Uani . . . . . . .
C41 C 0.8895(3) 0.6760(3) 0.55088(17) 0.0417 1.0000 Uani . . . . . . .
P42 P 0.71516(8) 0.76404(7) 0.46180(4) 0.0345 1.0000 Uani . . . . . . .
C43 C 0.8382(3) 0.8554(3) 0.48649(17) 0.0382 1.0000 Uani . . . . . . .
P44 P 0.90422(8) 0.81242(8) 0.42907(4) 0.0348 1.0000 Uani . . . . . . .
C45 C 1.0297(3) 0.8208(3) 0.45864(17) 0.0365 1.0000 Uani . . . . . . .
C46 C 1.0695(3) 0.8655(3) 0.51303(18) 0.0399 1.0000 Uani . . . . . . .
C47 C 1.1659(4) 0.8675(3) 0.5320(2) 0.0455 1.0000 Uani . . . . . . .
C48 C 1.2226(4) 0.8272(3) 0.4981(2) 0.0486 1.0000 Uani . . . . . . .
C49 C 1.1847(4) 0.7832(3) 0.4437(2) 0.0481 1.0000 Uani . . . . . . .
C50 C 1.0896(3) 0.7809(3) 0.42452(19) 0.0434 1.0000 Uani . . . . . . .
C51 C 0.9344(3) 0.9053(3) 0.39185(16) 0.0374 1.0000 Uani . . . . . . .
C52 C 0.8551(4) 0.9280(3) 0.36873(18) 0.0432 1.0000 Uani . . . . . . .
C53 C 0.8738(4) 0.9938(3) 0.3379(2) 0.0516 1.0000 Uani . . . . . . .
C54 C 0.9716(4) 1.0383(3) 0.3306(2) 0.0554 1.0000 Uani . . . . . . .
C55 C 1.0505(4) 1.0177(4) 0.3539(2) 0.0546 1.0000 Uani . . . . . . .
C56 C 1.0328(4) 0.9508(3) 0.38399(19) 0.0449 1.0000 Uani . . . . . . .
C57 C 0.6684(3) 0.7243(3) 0.52088(16) 0.0358 1.0000 Uani . . . . . . .
C58 C 0.6240(3) 0.6293(3) 0.51644(18) 0.0394 1.0000 Uani . . . . . . .
C59 C 0.5920(3) 0.5975(3) 0.5620(2) 0.0457 1.0000 Uani . . . . . . .
C60 C 0.6053(4) 0.6615(4) 0.6125(2) 0.0508 1.0000 Uani . . . . . . .
C61 C 0.6482(4) 0.7561(4) 0.6173(2) 0.0546 1.0000 Uani . . . . . . .
C62 C 0.6786(4) 0.7880(3) 0.57127(18) 0.0453 1.0000 Uani . . . . . . .
C63 C 0.6223(3) 0.8197(3) 0.44578(17) 0.0389 1.0000 Uani . . . . . . .
C64 C 0.5274(3) 0.7618(3) 0.42205(19) 0.0449 1.0000 Uani . . . . . . .
C65 C 0.4518(4) 0.7984(4) 0.4106(2) 0.0529 1.0000 Uani . . . . . . .
C66 C 0.4715(4) 0.8931(4) 0.4236(3) 0.0699 1.0000 Uani . . . . . . .
C67 C 0.5649(5) 0.9523(4) 0.4472(4) 0.0809 1.0000 Uani . . . . . . .
C68 C 0.6410(4) 0.9162(4) 0.4585(3) 0.0590 1.0000 Uani . . . . . . .
P69 P 0.22293(8) 0.41294(8) -0.05094(4) 0.0361 1.0000 Uani . . . . . . .
C70 C 0.2639(3) 0.3285(3) -0.09908(17) 0.0399 1.0000 Uani . . . . . . .
C71 C 0.2186(4) 0.2874(3) -0.15315(18) 0.0456 1.0000 Uani . . . . . . .
C72 C 0.2539(5) 0.2209(4) -0.1861(2) 0.0557 1.0000 Uani . . . . . . .
C73 C 0.3310(5) 0.1941(4) -0.1666(2) 0.0600 1.0000 Uani . . . . . . .
C74 C 0.3762(4) 0.2343(4) -0.1125(2) 0.0588 1.0000 Uani . . . . . . .
C75 C 0.3427(4) 0.3012(3) -0.0791(2) 0.0475 1.0000 Uani . . . . . . .
C76 C 0.3136(3) 0.5275(3) -0.04801(16) 0.0396 1.0000 Uani . . . . . . .
C77 C 0.2829(4) 0.6067(3) -0.0341(2) 0.0478 1.0000 Uani . . . . . . .
C78 C 0.3489(4) 0.6943(4) -0.0307(2) 0.0578 1.0000 Uani . . . . . . .
C79 C 0.4489(4) 0.7032(4) -0.0411(2) 0.0597 1.0000 Uani . . . . . . .
C80 C 0.4796(4) 0.6256(4) -0.0541(2) 0.0527 1.0000 Uani . . . . . . .
C81 C 0.4133(3) 0.5378(3) -0.05735(19) 0.0460 1.0000 Uani . . . . . . .
C82 C 0.1072(3) 0.4233(3) -0.08023(16) 0.0380 1.0000 Uani . . . . . . .
C83 C 0.1039(4) 0.4543(3) -0.12864(18) 0.0432 1.0000 Uani . . . . . . .
C84 C 0.0180(4) 0.4663(4) -0.1494(2) 0.0509 1.0000 Uani . . . . . . .
C85 C -0.0683(4) 0.4482(4) -0.1229(2) 0.0526 1.0000 Uani . . . . . . .
C86 C -0.0655(4) 0.4197(4) -0.0749(2) 0.0533 1.0000 Uani . . . . . . .
C87 C 0.0209(3) 0.4072(3) -0.05361(19) 0.0436 1.0000 Uani . . . . . . .
P88 P 0.11832(9) 0.22439(8) 0.00700(5) 0.0406 1.0000 Uani . . . . . . .
C89 C 0.0006(3) 0.2143(3) 0.03626(18) 0.0432 1.0000 Uani . . . . . . .
C90 C -0.0129(4) 0.2898(3) 0.07289(19) 0.0463 1.0000 Uani . . . . . . .
C91 C -0.1016(4) 0.2803(4) 0.0971(2) 0.0566 1.0000 Uani . . . . . . .
C92 C -0.1760(4) 0.1949(4) 0.0845(2) 0.0539 1.0000 Uani . . . . . . .
C93 C -0.1640(4) 0.1191(4) 0.0474(2) 0.0553 1.0000 Uani . . . . . . .
C94 C -0.0763(4) 0.1281(3) 0.0233(2) 0.0498 1.0000 Uani . . . . . . .
C95 C 0.0788(4) 0.1570(3) -0.06437(18) 0.0434 1.0000 Uani . . . . . . .
C96 C 0.0008(4) 0.1720(3) -0.09299(19) 0.0500 1.0000 Uani . . . . . . .
C97 C -0.0341(4) 0.1203(4) -0.1469(2) 0.0590 1.0000 Uani . . . . . . .
C98 C 0.0109(5) 0.0551(4) -0.1716(2) 0.0655 1.0000 Uani . . . . . . .
C99 C 0.0895(5) 0.0413(4) -0.1435(2) 0.0621 1.0000 Uani . . . . . . .
C100 C 0.1242(4) 0.0922(3) -0.0896(2) 0.0520 1.0000 Uani . . . . . . .
C101 C 0.1830(4) 0.1578(3) 0.03893(19) 0.0467 1.0000 Uani . . . . . . .
C102 C 0.1429(4) 0.1160(3) 0.0806(2) 0.0533 1.0000 Uani . . . . . . .
C103 C 0.1973(5) 0.0691(4) 0.1045(2) 0.0665 1.0000 Uani . . . . . . .
C104 C 0.2872(5) 0.0623(4) 0.0878(3) 0.0680 1.0000 Uani . . . . . . .
C105 C 0.3260(4) 0.1025(4) 0.0467(3) 0.0591 1.0000 Uani . . . . . . .
C106 C 0.2756(4) 0.1516(4) 0.0236(2) 0.0554 1.0000 Uani . . . . . . .
Cl107 Cl -0.0388(2) 0.20880(17) 0.23487(11) 0.1126 1.0000 Uani . . . . . . .
C108 C 0.0831(8) 0.2689(7) 0.2350(5) 0.1172 1.0000 Uani . . . . . . .
Cl109 Cl 0.1677(2) 0.2135(2) 0.25024(14) 0.1410 1.0000 Uani . . . . . . .
Cl110 Cl 0.24501(16) 0.81361(17) 0.09226(13) 0.1181 1.0000 Uani . . . . . . .
C111 C 0.3530(5) 0.7892(5) 0.1127(3) 0.0781 1.0000 Uani . . . . . . .
Cl112 Cl 0.3582(3) 0.7772(3) 0.17873(12) 0.1471 1.0000 Uani . . . . . . .
Cl113 Cl 0.59528(18) -0.06713(18) 0.29980(10) 0.1081 1.0000 Uani . . . . . . .
C114 C 0.6018(8) 0.0330(7) 0.2787(5) 0.1295 1.0000 Uani . . . . . . .
Cl115 Cl 0.6902(4) 0.1318(2) 0.3220(3) 0.2331 1.0000 Uani . . . . . . .
F116 F 0.1784(3) 0.4846(3) 0.2894(2) 0.1033 1.0000 Uani . . . . . . .
B117 B 0.2073(5) 0.5165(6) 0.3467(3) 0.0666 1.0000 Uani . . . . . . .
F118 F 0.2603(4) 0.4628(4) 0.3612(2) 0.1200 1.0000 Uani . . . . . . .
F119 F 0.2636(4) 0.6059(3) 0.3550(2) 0.1086 1.0000 Uani . . . . . . .
F120 F 0.1261(5) 0.5127(6) 0.3737(3) 0.1723 1.0000 Uani . . . . . . .
O126 O 0.3827(4) 0.0811(5) 0.2753(2) 0.1020 1.0000 Uani . . . . . . .
C127 C 0.3012(8) -0.0032(7) 0.2744(5) 0.1227 1.0000 Uani . . . . . . .
C128 C 0.3159(9) -0.0306(8) 0.3274(5) 0.1237 1.0000 Uani . . . . . . .
C129 C 0.3827(10) 0.1117(11) 0.2277(3) 0.1403 1.0000 Uani . . . . . . .
C130 C 0.4616(9) 0.2077(11) 0.2349(5) 0.1535 1.0000 Uani . . . . . . .
H61 H 0.5502 0.5875 0.1825 0.0532 1.0000 Uiso R . . . . . .
H62 H 0.4701 0.6322 0.1608 0.0530 1.0000 Uiso R . . . . . .
H71 H 0.5537 0.7174 0.2515 0.0580 1.0000 Uiso R . . . . . .
H72 H 0.4333 0.6801 0.2488 0.0579 1.0000 Uiso R . . . . . .
H92 H 0.4291 0.4903 0.3063 0.0619 1.0000 Uiso R . . . . . .
H91 H 0.3576 0.5411 0.2824 0.0618 1.0000 Uiso R . . . . . .
H101 H 0.4685 0.4381 0.2211 0.0660 1.0000 Uiso R . . . . . .
H102 H 0.3487 0.4086 0.2181 0.0660 1.0000 Uiso R . . . . . .
H161 H 0.9889 0.5830 0.3953 0.0479 1.0000 Uiso R . . . . . .
H162 H 0.9079 0.4832 0.3764 0.0481 1.0000 Uiso R . . . . . .
H191 H 1.0526 0.5698 0.3017 0.0560 1.0000 Uiso R . . . . . .
H201 H 1.1826 0.6572 0.2623 0.0678 1.0000 Uiso R . . . . . .
H211 H 1.1669 0.7833 0.2339 0.0692 1.0000 Uiso R . . . . . .
H221 H 1.0231 0.8301 0.2452 0.0699 1.0000 Uiso R . . . . . .
H231 H 0.8936 0.7465 0.2868 0.0547 1.0000 Uiso R . . . . . .
H251 H 0.7144 0.5547 0.2420 0.0529 1.0000 Uiso R . . . . . .
H261 H 0.6307 0.4300 0.1682 0.0569 1.0000 Uiso R . . . . . .
H271 H 0.6587 0.2873 0.1592 0.0610 1.0000 Uiso R . . . . . .
H281 H 0.7722 0.2695 0.2211 0.0810 1.0000 Uiso R . . . . . .
H291 H 0.8561 0.3918 0.2952 0.0729 1.0000 Uiso R . . . . . .
H311 H 0.7798 0.5020 0.5316 0.0539 1.0000 Uiso R . . . . . .
H321 H 0.6639 0.3626 0.5382 0.0630 1.0000 Uiso R . . . . . .
H331 H 0.5715 0.2530 0.4603 0.0631 1.0000 Uiso R . . . . . .
H341 H 0.5950 0.2819 0.3740 0.0561 1.0000 Uiso R . . . . . .
H351 H 0.7061 0.4230 0.3668 0.0519 1.0000 Uiso R . . . . . .
H371 H 1.0441 0.5925 0.4795 0.0490 1.0000 Uiso R . . . . . .
H381 H 1.1464 0.6555 0.5634 0.0551 1.0000 Uiso R . . . . . .
H391 H 1.0867 0.7272 0.6396 0.0549 1.0000 Uiso R . . . . . .
H401 H 0.9246 0.7395 0.6320 0.0531 1.0000 Uiso R . . . . . .
H411 H 0.8243 0.6823 0.5479 0.0499 1.0000 Uiso R . . . . . .
H431 H 0.8669 0.8518 0.5211 0.0423 1.0000 Uiso R . . . . . .
H432 H 0.8351 0.9174 0.4893 0.0420 1.0000 Uiso R . . . . . .
H461 H 1.0310 0.8932 0.5361 0.0447 1.0000 Uiso R . . . . . .
H471 H 1.1922 0.8968 0.5686 0.0543 1.0000 Uiso R . . . . . .
H481 H 1.2867 0.8285 0.5118 0.0559 1.0000 Uiso R . . . . . .
H491 H 1.2228 0.7550 0.4204 0.0561 1.0000 Uiso R . . . . . .
H501 H 1.0650 0.7533 0.3881 0.0493 1.0000 Uiso R . . . . . .
H521 H 0.7891 0.8997 0.3738 0.0481 1.0000 Uiso R . . . . . .
H531 H 0.8189 1.0084 0.3221 0.0609 1.0000 Uiso R . . . . . .
H541 H 0.9836 1.0826 0.3098 0.0629 1.0000 Uiso R . . . . . .
H551 H 1.1162 1.0483 0.3491 0.0632 1.0000 Uiso R . . . . . .
H561 H 1.0871 0.9366 0.3992 0.0519 1.0000 Uiso R . . . . . .
H581 H 0.6153 0.5861 0.4823 0.0461 1.0000 Uiso R . . . . . .
H591 H 0.5629 0.5338 0.5588 0.0552 1.0000 Uiso R . . . . . .
H601 H 0.5843 0.6400 0.6431 0.0629 1.0000 Uiso R . . . . . .
H611 H 0.6575 0.7987 0.6517 0.0641 1.0000 Uiso R . . . . . .
H621 H 0.7055 0.8522 0.5745 0.0520 1.0000 Uiso R . . . . . .
H641 H 0.5139 0.6971 0.4139 0.0521 1.0000 Uiso R . . . . . .
H651 H 0.3886 0.7588 0.3936 0.0618 1.0000 Uiso R . . . . . .
H661 H 0.4203 0.9182 0.4162 0.0898 1.0000 Uiso R . . . . . .
H671 H 0.5774 1.0168 0.4555 0.0929 1.0000 Uiso R . . . . . .
H681 H 0.7047 0.9566 0.4749 0.0702 1.0000 Uiso R . . . . . .
H711 H 0.1655 0.3044 -0.1665 0.0527 1.0000 Uiso R . . . . . .
H721 H 0.2238 0.1942 -0.2220 0.0658 1.0000 Uiso R . . . . . .
H731 H 0.3531 0.1490 -0.1892 0.0719 1.0000 Uiso R . . . . . .
H741 H 0.4288 0.2160 -0.0993 0.0738 1.0000 Uiso R . . . . . .
H751 H 0.3731 0.3293 -0.0431 0.0567 1.0000 Uiso R . . . . . .
H771 H 0.2170 0.6012 -0.0273 0.0560 1.0000 Uiso R . . . . . .
H781 H 0.3277 0.7473 -0.0211 0.0650 1.0000 Uiso R . . . . . .
H791 H 0.4938 0.7620 -0.0388 0.0661 1.0000 Uiso R . . . . . .
H801 H 0.5457 0.6314 -0.0608 0.0620 1.0000 Uiso R . . . . . .
H811 H 0.4350 0.4850 -0.0660 0.0520 1.0000 Uiso R . . . . . .
H831 H 0.1607 0.4664 -0.1463 0.0491 1.0000 Uiso R . . . . . .
H841 H 0.0168 0.4868 -0.1812 0.0579 1.0000 Uiso R . . . . . .
H851 H -0.1268 0.4562 -0.1377 0.0619 1.0000 Uiso R . . . . . .
H861 H -0.1223 0.4083 -0.0568 0.0619 1.0000 Uiso R . . . . . .
H871 H 0.0225 0.3886 -0.0211 0.0490 1.0000 Uiso R . . . . . .
H901 H 0.0379 0.3477 0.0818 0.0521 1.0000 Uiso R . . . . . .
H911 H -0.1104 0.3316 0.1214 0.0651 1.0000 Uiso R . . . . . .
H921 H -0.2353 0.1876 0.1011 0.0631 1.0000 Uiso R . . . . . .
H931 H -0.2160 0.0620 0.0384 0.0611 1.0000 Uiso R . . . . . .
H941 H -0.0683 0.0764 -0.0019 0.0549 1.0000 Uiso R . . . . . .
H961 H -0.0295 0.2160 -0.0765 0.0570 1.0000 Uiso R . . . . . .
H971 H -0.0877 0.1297 -0.1660 0.0650 1.0000 Uiso R . . . . . .
H981 H -0.0123 0.0205 -0.2077 0.0709 1.0000 Uiso R . . . . . .
H991 H 0.1198 -0.0022 -0.1605 0.0688 1.0000 Uiso R . . . . . .
H1001 H 0.1787 0.0830 -0.0706 0.0605 1.0000 Uiso R . . . . . .
H1021 H 0.0811 0.1194 0.0916 0.0597 1.0000 Uiso R . . . . . .
H1031 H 0.1725 0.0433 0.1328 0.0782 1.0000 Uiso R . . . . . .
H1041 H 0.3215 0.0295 0.1045 0.0800 1.0000 Uiso R . . . . . .
H1051 H 0.3864 0.0977 0.0354 0.0692 1.0000 Uiso R . . . . . .
H1061 H 0.3039 0.1809 -0.0032 0.0641 1.0000 Uiso R . . . . . .
H1081 H 0.0984 0.3281 0.2623 0.1413 1.0000 Uiso R . . . . . .
H1082 H 0.0917 0.2800 0.1990 0.1412 1.0000 Uiso R . . . . . .
H1111 H 0.4115 0.8406 0.1103 0.0951 1.0000 Uiso R . . . . . .
H1112 H 0.3534 0.7303 0.0881 0.0950 1.0000 Uiso R . . . . . .
H1142 H 0.6224 0.0260 0.2420 0.1573 1.0000 Uiso R . . . . . .
H1141 H 0.5361 0.0442 0.2787 0.1570 1.0000 Uiso R . . . . . .
H1271 H 0.3014 -0.0538 0.2435 0.1392 1.0000 Uiso R . . . . . .
H1272 H 0.2367 0.0108 0.2707 0.1389 1.0000 Uiso R . . . . . .
H1281 H 0.2562 -0.0789 0.3312 0.1830 1.0000 Uiso R . . . . . .
H1282 H 0.3737 -0.0532 0.3272 0.1831 1.0000 Uiso R . . . . . .
H1283 H 0.3277 0.0233 0.3579 0.1830 1.0000 Uiso R . . . . . .
H1291 H 0.3983 0.0675 0.1981 0.2229 1.0000 Uiso R . . . . . .
H1292 H 0.3160 0.1168 0.2182 0.2230 1.0000 Uiso R . . . . . .
H1302 H 0.4711 0.2208 0.1999 0.2489 1.0000 Uiso R . . . . . .
H1301 H 0.5238 0.2070 0.2526 0.2489 1.0000 Uiso R . . . . . .
H1303 H 0.4373 0.2538 0.2570 0.2489 1.0000 Uiso R . . . . . .
F1210 F 0.5194(16) -0.0712(10) 0.0546(6) 0.2024 0.417(11) Uani D U P . 1 . .
B1220 B 0.5670(11) 0.0028(10) 0.0985(7) 0.1323 0.417(11) Uani D U P . 1 . .
F1230 F 0.5087(13) -0.0003(12) 0.1407(6) 0.1365 0.417(11) Uani D U P . 1 . .
F1240 F 0.5793(13) 0.0858(10) 0.0841(9) 0.1339 0.417(11) Uani D U P . 1 . .
F1250 F 0.6599(11) -0.0032(16) 0.1148(10) 0.1578 0.417(11) Uani D U P . 1 . .
F1211 F 0.6291(13) -0.0303(9) 0.0823(5) 0.1585 0.583(11) Uani D U P . 2 . .
B1221 B 0.6067(9) 0.0238(8) 0.1286(5) 0.1165 0.583(11) Uani D U P . 2 . .
F1231 F 0.5367(8) -0.0325(7) 0.1522(4) 0.1105 0.583(11) Uani D U P . 2 . .
F1241 F 0.5739(10) 0.0923(7) 0.1148(6) 0.1340 0.583(11) Uani D U P . 2 . .
F1251 F 0.6936(8) 0.0658(9) 0.1652(5) 0.1785 0.583(11) Uani D U P . 2 . .

loop_
_atom_site_aniso_label
_atom_site_aniso_U_11
_atom_site_aniso_U_22
_atom_site_aniso_U_33
_atom_site_aniso_U_23
_atom_site_aniso_U_13
_atom_site_aniso_U_12
Pd1 0.03708(17) 0.03682(17) 0.02863(15) 0.00835(12) 0.00668(12) 0.00163(13)
S2 0.0404(5) 0.0377(5) 0.0328(5) 0.0103(4) 0.0030(4) 0.0018(4)
C3 0.042(2) 0.044(2) 0.037(2) 0.0168(18) 0.0084(18) 0.0026(19)
S4 0.0526(6) 0.0446(6) 0.0343(5) 0.0148(4) 0.0006(5) -0.0077(5)
N5 0.051(2) 0.045(2) 0.0367(19) 0.0152(16) -0.0034(16) -0.0054(17)
C6 0.047(3) 0.048(3) 0.042(2) 0.016(2) 0.0015(19) -0.001(2)
C7 0.049(3) 0.053(3) 0.043(2) 0.014(2) -0.002(2) 0.009(2)
N8 0.044(2) 0.054(2) 0.042(2) 0.0208(17) -0.0010(16) 0.0025(18)
C9 0.039(2) 0.070(3) 0.044(3) 0.027(2) -0.0016(19) -0.004(2)
C10 0.054(3) 0.055(3) 0.053(3) 0.029(2) -0.005(2) -0.007(2)
C11 0.040(2) 0.045(2) 0.0303(19) 0.0093(17) 0.0075(16) 0.0074(18)
S12 0.0357(5) 0.0403(5) 0.0320(5) 0.0115(4) 0.0047(4) 0.0042(4)
Ru13 0.03192(16) 0.03575(17) 0.02748(15) 0.00850(12) 0.00675(12) 0.00496(13)
S14 0.0384(5) 0.0405(5) 0.0327(5) 0.0120(4) 0.0052(4) 0.0055(4)
P15 0.0339(5) 0.0387(5) 0.0308(5) 0.0101(4) 0.0087(4) 0.0080(4)
C16 0.037(2) 0.050(2) 0.036(2) 0.0137(18) 0.0108(17) 0.0108(19)
P17 0.0376(5) 0.0400(5) 0.0298(5) 0.0089(4) 0.0097(4) 0.0086(4)
C18 0.041(2) 0.045(2) 0.032(2) 0.0072(17) 0.0098(17) 0.0054(19)
C19 0.045(2) 0.058(3) 0.038(2) 0.011(2) 0.0136(19) 0.014(2)
C20 0.043(3) 0.081(4) 0.047(3) 0.014(3) 0.018(2) 0.014(3)
C21 0.055(3) 0.064(3) 0.057(3) 0.021(3) 0.024(2) 0.001(3)
C22 0.069(3) 0.056(3) 0.051(3) 0.021(2) 0.023(3) 0.009(3)
C23 0.049(3) 0.052(3) 0.038(2) 0.013(2) 0.0138(19) 0.010(2)
C24 0.042(2) 0.046(2) 0.033(2) 0.0064(17) 0.0130(17) 0.0074(19)
C25 0.048(2) 0.046(2) 0.037(2) 0.0079(18) 0.0110(18) 0.013(2)
C26 0.047(3) 0.061(3) 0.035(2) 0.007(2) 0.0071(19) 0.008(2)
C27 0.059(3) 0.054(3) 0.048(3) -0.005(2) 0.012(2) 0.007(2)
C28 0.094(5) 0.050(3) 0.061(3) -0.005(3) 0.002(3) 0.027(3)
C29 0.071(4) 0.060(3) 0.053(3) 0.002(2) 0.004(3) 0.029(3)
C30 0.040(2) 0.039(2) 0.048(2) 0.0162(19) 0.0144(19) 0.0145(18)
C31 0.048(2) 0.041(2) 0.048(2) 0.0171(19) 0.020(2) 0.013(2)
C32 0.049(3) 0.050(3) 0.060(3) 0.026(2) 0.023(2) 0.017(2)
C33 0.043(3) 0.043(2) 0.076(4) 0.021(2) 0.015(2) 0.008(2)
C34 0.040(2) 0.042(2) 0.058(3) 0.010(2) 0.002(2) 0.011(2)
C35 0.038(2) 0.046(2) 0.048(2) 0.014(2) 0.0100(19) 0.0144(19)
C36 0.038(2) 0.039(2) 0.034(2) 0.0137(16) 0.0054(16) 0.0094(17)
C37 0.042(2) 0.037(2) 0.041(2) 0.0140(17) 0.0068(18) 0.0095(18)
C38 0.042(2) 0.046(2) 0.049(3) 0.016(2) 0.003(2) 0.012(2)
C39 0.051(3) 0.050(3) 0.039(2) 0.010(2) -0.004(2) 0.008(2)
C40 0.056(3) 0.047(2) 0.035(2) 0.0112(19) 0.009(2) 0.013(2)
C41 0.043(2) 0.048(2) 0.034(2) 0.0105(18) 0.0066(17) 0.0127(19)
P42 0.0319(5) 0.0363(5) 0.0313(5) 0.0075(4) 0.0082(4) 0.0048(4)
C43 0.032(2) 0.041(2) 0.035(2) 0.0065(17) 0.0068(16) 0.0038(17)
P44 0.0317(5) 0.0384(5) 0.0312(5) 0.0086(4) 0.0075(4) 0.0055(4)
C45 0.0316(19) 0.037(2) 0.037(2) 0.0104(16) 0.0061(16) 0.0036(16)
C46 0.038(2) 0.035(2) 0.043(2) 0.0095(17) 0.0073(17) 0.0053(17)
C47 0.049(3) 0.041(2) 0.044(2) 0.0115(19) 0.002(2) 0.010(2)
C48 0.036(2) 0.048(3) 0.060(3) 0.016(2) 0.002(2) 0.010(2)
C49 0.041(2) 0.047(3) 0.055(3) 0.011(2) 0.014(2) 0.012(2)
C50 0.039(2) 0.045(2) 0.040(2) 0.0075(18) 0.0085(18) 0.0067(19)
C51 0.043(2) 0.035(2) 0.0319(19) 0.0070(16) 0.0063(17) 0.0084(17)
C52 0.043(2) 0.039(2) 0.041(2) 0.0058(18) 0.0049(18) 0.0058(19)
C53 0.061(3) 0.046(3) 0.047(3) 0.011(2) 0.004(2) 0.016(2)
C54 0.075(4) 0.042(2) 0.049(3) 0.019(2) 0.019(2) 0.010(2)
C55 0.058(3) 0.048(3) 0.055(3) 0.019(2) 0.018(2) 0.006(2)
C56 0.044(2) 0.045(2) 0.042(2) 0.0138(19) 0.0116(19) 0.0057(19)
C57 0.0312(19) 0.044(2) 0.0319(19) 0.0083(16) 0.0104(15) 0.0101(17)
C58 0.035(2) 0.043(2) 0.038(2) 0.0110(17) 0.0084(17) 0.0083(18)
C59 0.043(2) 0.048(2) 0.050(3) 0.020(2) 0.017(2) 0.013(2)
C60 0.055(3) 0.062(3) 0.042(2) 0.023(2) 0.018(2) 0.017(2)
C61 0.060(3) 0.067(3) 0.036(2) 0.013(2) 0.016(2) 0.017(3)
C62 0.046(2) 0.046(2) 0.041(2) 0.0092(19) 0.0126(19) 0.009(2)
C63 0.037(2) 0.048(2) 0.033(2) 0.0122(17) 0.0136(16) 0.0120(18)
C64 0.039(2) 0.049(2) 0.044(2) 0.0122(19) 0.0105(19) 0.009(2)
C65 0.041(2) 0.065(3) 0.052(3) 0.015(2) 0.012(2) 0.014(2)
C66 0.048(3) 0.066(4) 0.109(5) 0.033(3) 0.014(3) 0.029(3)
C67 0.057(3) 0.042(3) 0.146(7) 0.023(4) 0.018(4) 0.018(3)
C68 0.045(3) 0.042(3) 0.087(4) 0.012(3) 0.012(3) 0.010(2)
P69 0.0367(5) 0.0393(5) 0.0300(5) 0.0094(4) 0.0090(4) 0.0070(4)
C70 0.044(2) 0.039(2) 0.037(2) 0.0111(17) 0.0181(18) 0.0089(18)
C71 0.057(3) 0.044(2) 0.034(2) 0.0136(18) 0.0140(19) 0.009(2)
C72 0.076(4) 0.049(3) 0.041(2) 0.012(2) 0.026(2) 0.016(3)
C73 0.078(4) 0.051(3) 0.059(3) 0.017(2) 0.041(3) 0.023(3)
C74 0.059(3) 0.055(3) 0.072(4) 0.026(3) 0.024(3) 0.022(3)
C75 0.045(2) 0.048(3) 0.050(3) 0.016(2) 0.016(2) 0.010(2)
C76 0.036(2) 0.049(2) 0.0303(19) 0.0140(17) 0.0045(16) 0.0046(18)
C77 0.042(2) 0.047(3) 0.049(3) 0.012(2) 0.008(2) 0.006(2)
C78 0.054(3) 0.045(3) 0.071(3) 0.018(2) 0.006(3) 0.008(2)
C79 0.049(3) 0.049(3) 0.070(3) 0.020(3) -0.001(2) -0.004(2)
C80 0.035(2) 0.060(3) 0.059(3) 0.020(2) 0.006(2) 0.004(2)
C81 0.040(2) 0.050(3) 0.045(2) 0.013(2) 0.0058(19) 0.008(2)
C82 0.041(2) 0.040(2) 0.0301(19) 0.0064(16) 0.0066(16) 0.0083(18)
C83 0.044(2) 0.044(2) 0.035(2) 0.0074(18) 0.0072(18) 0.0066(19)
C84 0.058(3) 0.051(3) 0.039(2) 0.007(2) 0.000(2) 0.015(2)
C85 0.047(3) 0.049(3) 0.059(3) 0.004(2) -0.002(2) 0.018(2)
C86 0.042(2) 0.057(3) 0.060(3) 0.009(2) 0.016(2) 0.015(2)
C87 0.042(2) 0.046(2) 0.040(2) 0.0087(19) 0.0118(18) 0.0093(19)
P88 0.0428(6) 0.0370(5) 0.0355(5) 0.0072(4) 0.0107(4) 0.0030(5)
C89 0.045(2) 0.043(2) 0.038(2) 0.0115(18) 0.0110(18) 0.0049(19)
C90 0.048(2) 0.040(2) 0.043(2) 0.0060(19) 0.013(2) 0.004(2)
C91 0.058(3) 0.047(3) 0.059(3) 0.008(2) 0.022(2) 0.008(2)
C92 0.047(3) 0.050(3) 0.062(3) 0.016(2) 0.022(2) 0.008(2)
C93 0.049(3) 0.047(3) 0.060(3) 0.014(2) 0.009(2) -0.003(2)
C94 0.051(3) 0.042(2) 0.047(3) 0.004(2) 0.010(2) 0.004(2)
C95 0.050(3) 0.036(2) 0.038(2) 0.0093(17) 0.0096(19) 0.0032(19)
C96 0.056(3) 0.046(3) 0.042(2) 0.010(2) 0.013(2) 0.006(2)
C97 0.064(3) 0.061(3) 0.041(3) 0.013(2) 0.007(2) 0.003(3)
C98 0.084(4) 0.055(3) 0.039(3) 0.002(2) 0.018(3) -0.002(3)
C99 0.078(4) 0.052(3) 0.049(3) 0.006(2) 0.023(3) 0.013(3)
C100 0.060(3) 0.044(2) 0.046(3) 0.011(2) 0.013(2) 0.007(2)
C101 0.050(3) 0.041(2) 0.041(2) 0.0096(18) 0.0032(19) 0.002(2)
C102 0.059(3) 0.046(3) 0.049(3) 0.015(2) 0.010(2) 0.005(2)
C103 0.074(4) 0.059(3) 0.062(3) 0.031(3) 0.002(3) 0.001(3)
C104 0.063(4) 0.052(3) 0.087(4) 0.027(3) -0.007(3) 0.011(3)
C105 0.047(3) 0.046(3) 0.082(4) 0.017(3) 0.004(3) 0.010(2)
C106 0.050(3) 0.044(3) 0.067(3) 0.018(2) 0.010(2) 0.004(2)
Cl107 0.1304(19) 0.0984(15) 0.1097(16) 0.0277(12) -0.0055(14) 0.0385(14)
C108 0.136(8) 0.091(6) 0.123(7) 0.041(5) 0.035(6) 0.018(6)
Cl109 0.1151(19) 0.158(3) 0.143(2) 0.0062(19) 0.0271(17) 0.0529(19)
Cl110 0.0768(12) 0.0936(14) 0.189(3) 0.0426(16) -0.0039(14) 0.0321(11)
C111 0.064(4) 0.075(4) 0.095(5) 0.018(4) 0.007(3) 0.023(3)
Cl112 0.215(3) 0.194(3) 0.1093(18) 0.0713(19) 0.067(2) 0.148(3)
Cl113 0.0938(14) 0.1173(17) 0.0971(14) 0.0041(12) 0.0169(11) 0.0244(12)
C114 0.117(8) 0.111(7) 0.146(9) -0.007(6) -0.017(7) 0.048(6)
Cl115 0.200(4) 0.099(2) 0.357(7) -0.031(3) -0.124(4) 0.073(2)
F116 0.080(3) 0.078(3) 0.133(4) -0.011(2) -0.017(3) 0.030(2)
B117 0.061(4) 0.092(5) 0.067(4) 0.041(4) 0.028(3) 0.035(4)
F118 0.113(4) 0.170(5) 0.151(4) 0.108(4) 0.072(3) 0.095(4)
F119 0.126(4) 0.090(3) 0.096(3) 0.001(2) 0.006(3) 0.031(3)
F120 0.136(5) 0.284(8) 0.236(7) 0.207(7) 0.136(5) 0.151(6)
O126 0.096(4) 0.125(5) 0.083(4) 0.007(3) 0.008(3) 0.047(4)
C127 0.108(7) 0.096(6) 0.125(8) -0.020(6) 0.025(6) 0.007(5)
C128 0.121(8) 0.125(8) 0.113(8) 0.010(6) -0.016(6) 0.040(6)
C129 0.176(11) 0.232(14) 0.056(5) 0.027(6) 0.014(6) 0.134(11)
C130 0.119(8) 0.225(14) 0.139(9) 0.112(10) 0.053(7) 0.030(9)
F1210 0.261(17) 0.132(11) 0.211(14) 0.058(10) 0.149(14) 0.025(12)
B1220 0.116(13) 0.100(12) 0.186(16) 0.048(12) 0.093(12) 0.020(11)
F1230 0.134(11) 0.094(10) 0.167(12) 0.014(9) 0.065(10) 0.020(8)
F1240 0.102(8) 0.117(9) 0.197(17) 0.083(10) 0.042(11) 0.019(7)
F1250 0.136(12) 0.139(14) 0.220(18) 0.084(13) 0.060(13) 0.040(11)
F1211 0.230(15) 0.114(9) 0.159(11) 0.045(8) 0.131(11) 0.069(10)
B1221 0.127(12) 0.085(9) 0.149(13) 0.034(9) 0.097(10) 0.035(9)
F1231 0.119(8) 0.077(6) 0.121(7) 0.020(5) 0.059(6) 0.005(5)
F1241 0.134(8) 0.102(6) 0.181(13) 0.062(7) 0.051(9) 0.034(5)
F1251 0.141(9) 0.180(12) 0.196(13) 0.086(10) 0.043(9) -0.012(8)

loop_
_atom_type_symbol
_atom_type_scat_dispersion_real
_atom_type_scat_dispersion_imag
_atom_type_scat_Cromer_Mann_a1
_atom_type_scat_Cromer_Mann_b1
_atom_type_scat_Cromer_Mann_a2
_atom_type_scat_Cromer_Mann_b2
_atom_type_scat_Cromer_Mann_a3
_atom_type_scat_Cromer_Mann_b3
_atom_type_scat_Cromer_Mann_a4
_atom_type_scat_Cromer_Mann_b4
_atom_type_scat_Cromer_Mann_c
_atom_type_scat_source
C 0.0033 0.0016 2.3100 20.8439 1.0200 10.2075 1.5886 0.5687 0.8650 51.6512 0.2156 'International Tables Vol C 4.2.6.8 and 6.1.1.4'
H 0.0000 0.0000 0.4930 10.5109 0.3229 26.1257 0.1402 3.1424 0.0408 57.7998 0.0030 'International Tables Vol C 4.2.6.8 and 6.1.1.4'
B 0.0013 0.0007 2.0545 23.2185 1.3326 1.0210 1.0979 60.3498 0.7068 0.1403 -0.1932 'International Tables Vol C 4.2.6.8 and 6.1.1.4'
Cl 0.1484 0.1585 11.4604 0.0104 7.1964 1.1662 6.2556 18.5194 1.6455 47.7784 -9.5574 'International Tables Vol C 4.2.6.8 and 6.1.1.4'
F 0.0171 0.0103 3.5392 10.2825 2.6412 4.2944 1.5170 0.2615 1.0243 26.1476 0.2776 'International Tables Vol C 4.2.6.8 and 6.1.1.4'
N 0.0061 0.0033 12.2126 0.0057 3.1322 9.8933 2.0125 28.9975 1.1663 0.5826 -11.5290 'International Tables Vol C 4.2.6.8 and 6.1.1.4'
O 0.0106 0.0060 3.0485 13.2771 2.2868 5.7011 1.5463 0.3239 0.8670 32.9089 0.2508 'International Tables Vol C 4.2.6.8 and 6.1.1.4'
P 0.1023 0.0942 6.4345 1.9067 4.1791 27.1570 1.7800 0.5260 1.4908 68.1645 1.1149 'International Tables Vol C 4.2.6.8 and 6.1.1.4'
Pd -0.9988 1.0072 19.3319 0.6987 15.5017 7.9893 5.2954 25.2052 0.6058 76.8986 5.2659 'International Tables Vol C 4.2.6.8 and 6.1.1.4'
Ru -1.2594 0.8363 19.2674 0.8085 12.9182 8.4347 4.8634 24.7997 1.5676 94.2928 5.3787 'International Tables Vol C 4.2.6.8 and 6.1.1.4'
S 0.1246 0.1234 6.9053 1.4679 5.2034 22.2151 1.4379 0.2536 1.5863 56.1720 0.8669 'International Tables Vol C 4.2.6.8 and 6.1.1.4'

loop_
_geom_angle_atom_site_label_1
_geom_angle_site_symmetry_1
_geom_angle_atom_site_label_2
_geom_angle_site_symmetry_2
_geom_angle_atom_site_label_3
_geom_angle_site_symmetry_3
_geom_angle
_geom_angle_publ_flag
S2 . Pd1 . C3 . 38.01(9) yes
S2 . Pd1 . S4 . 75.20(4) yes
C3 . Pd1 . S4 . 37.35(9) yes
S2 . Pd1 . P69 . 95.15(4) yes
C3 . Pd1 . P69 . 132.60(9) yes
S4 . Pd1 . P69 . 169.35(4) yes
S2 . Pd1 . P88 . 165.26(4) yes
C3 . Pd1 . P88 . 127.27(9) yes
S4 . Pd1 . P88 . 90.18(4) yes
P69 . Pd1 . P88 . 99.25(4) yes
Pd1 . S2 . C3 . 85.96(15) yes
S2 . C3 . Pd1 . 56.03(13) yes
S2 . C3 . S4 . 111.9(2) yes
Pd1 . C3 . S4 . 56.13(13) yes
S2 . C3 . N5 . 124.1(3) yes
Pd1 . C3 . N5 . 171.1(4) yes
S4 . C3 . N5 . 123.9(3) yes
C3 . S4 . Pd1 . 86.53(15) yes
C3 . N5 . C6 . 122.7(4) yes
C3 . N5 . C10 . 121.8(4) yes
C6 . N5 . C10 . 114.9(4) yes
N5 . C6 . C7 . 109.7(4) yes
N5 . C6 . H61 . 109.8 no
C7 . C6 . H61 . 108.0 no
N5 . C6 . H62 . 108.7 no
C7 . C6 . H62 . 109.4 no
H61 . C6 . H62 . 111.1 no
C6 . C7 . N8 . 109.0(4) yes
C6 . C7 . H71 . 110.4 no
N8 . C7 . H71 . 109.1 no
C6 . C7 . H72 . 108.8 no
N8 . C7 . H72 . 110.8 no
H71 . C7 . H72 . 108.8 no
C7 . N8 . C9 . 112.6(4) yes
C7 . N8 . C11 . 123.3(4) yes
C9 . N8 . C11 . 123.6(4) yes
N8 . C9 . C10 . 108.8(4) yes
N8 . C9 . H92 . 110.0 no
C10 . C9 . H92 . 108.9 no
N8 . C9 . H91 . 109.5 no
C10 . C9 . H91 . 108.7 no
H92 . C9 . H91 . 110.7 no
N5 . C10 . C9 . 110.6(4) yes
N5 . C10 . H101 . 109.8 no
C9 . C10 . H101 . 108.7 no
N5 . C10 . H102 . 108.2 no
C9 . C10 . H102 . 109.0 no
H101 . C10 . H102 . 110.5 no
N8 . C11 . S12 . 123.9(3) yes
N8 . C11 . S14 . 123.3(3) yes
S12 . C11 . S14 . 112.9(2) yes
C11 . S12 . Ru13 . 87.69(15) yes
S12 . Ru13 . S14 . 71.56(4) yes
S12 . Ru13 . P15 . 97.88(4) yes
S14 . Ru13 . P15 . 162.52(4) yes
S12 . Ru13 . P17 . 94.55(4) yes
S14 . Ru13 . P17 . 94.72(4) yes
P15 . Ru13 . P17 . 71.78(4) yes
S12 . Ru13 . P42 . 93.26(4) yes
S14 . Ru13 . P42 . 92.71(4) yes
P15 . Ru13 . P42 . 101.96(4) yes
P17 . Ru13 . P42 . 170.60(4) yes
S12 . Ru13 . P44 . 162.56(4) yes
S14 . Ru13 . P44 . 99.04(4) yes
P15 . Ru13 . P44 . 94.52(4) yes
P17 . Ru13 . P44 . 100.96(4) yes
P42 . Ru13 . P44 . 72.12(4) yes
Ru13 . S14 . C11 . 87.82(15) yes
Ru13 . P15 . C16 . 95.66(14) yes
Ru13 . P15 . P17 . 54.38(3) yes
Ru13 . P15 . C30 . 117.37(15) yes
C16 . P15 . C30 . 104.7(2) yes
P17 . P15 . C30 . 113.44(15) yes
Ru13 . P15 . C36 . 125.63(14) yes
C16 . P15 . C36 . 107.1(2) yes
P17 . P15 . C36 . 136.01(14) yes
C30 . P15 . C36 . 103.8(2) yes
P15 . C16 . P17 . 95.4(2) yes
P15 . C16 . H161 . 112.8 no
P17 . C16 . H161 . 111.4 no
P15 . C16 . H162 . 113.7 no
P17 . C16 . H162 . 113.3 no
H161 . C16 . H162 . 109.6 no
C16 . P17 . Ru13 . 95.31(14) yes
Ru13 . P17 . P15 . 53.84(3) yes
C16 . P17 . C18 . 107.7(2) yes
Ru13 . P17 . C18 . 120.66(15) yes
P15 . P17 . C18 . 133.29(15) yes
C16 . P17 . C24 . 107.8(2) yes
Ru13 . P17 . C24 . 123.24(15) yes
P15 . P17 . C24 . 120.58(14) yes
C18 . P17 . C24 . 100.78(19) yes
P17 . C18 . C19 . 121.5(4) yes
P17 . C18 . C23 . 118.0(3) yes
C19 . C18 . C23 . 120.5(4) yes
C18 . C19 . C20 . 118.9(5) yes
C18 . C19 . H191 . 121.0 no
C20 . C19 . H191 . 120.1 no
C19 . C20 . C21 . 120.7(5) yes
C19 . C20 . H201 . 119.2 no
C21 . C20 . H201 . 120.1 no
C20 . C21 . C22 . 121.1(5) yes
C20 . C21 . H211 . 119.3 no
C22 . C21 . H211 . 119.6 no
C21 . C22 . C23 . 119.4(5) yes
C21 . C22 . H221 . 120.9 no
C23 . C22 . H221 . 119.7 no
C22 . C23 . C18 . 119.4(5) yes
C22 . C23 . H231 . 120.3 no
C18 . C23 . H231 . 120.3 no
P17 . C24 . C25 . 117.3(4) yes
P17 . C24 . C29 . 123.9(4) yes
C25 . C24 . C29 . 118.8(4) yes
C24 . C25 . C26 . 120.6(5) yes
C24 . C25 . H251 . 119.9 no
C26 . C25 . H251 . 119.5 no
C25 . C26 . C27 . 119.6(5) yes
C25 . C26 . H261 . 120.0 no
C27 . C26 . H261 . 120.4 no
C26 . C27 . C28 . 120.1(5) yes
C26 . C27 . H271 . 119.9 no
C28 . C27 . H271 . 120.0 no
C27 . C28 . C29 . 121.1(6) yes
C27 . C28 . H281 . 119.8 no
C29 . C28 . H281 . 119.1 no
C28 . C29 . C24 . 119.8(5) yes
C28 . C29 . H291 . 119.6 no
C24 . C29 . H291 . 120.6 no
P15 . C30 . C31 . 122.0(4) yes
P15 . C30 . C35 . 119.0(3) yes
C31 . C30 . C35 . 119.0(4) yes
C30 . C31 . C32 . 119.7(5) yes
C30 . C31 . H311 . 120.3 no
C32 . C31 . H311 . 120.0 no
C31 . C32 . C33 . 120.6(5) yes
C31 . C32 . H321 . 119.2 no
C33 . C32 . H321 . 120.2 no
C32 . C33 . C34 . 120.2(4) yes
C32 . C33 . H331 . 120.0 no
C34 . C33 . H331 . 119.8 no
C33 . C34 . C35 . 119.7(5) yes
C33 . C34 . H341 . 120.8 no
C35 . C34 . H341 . 119.5 no
C34 . C35 . C30 . 120.8(4) yes
C34 . C35 . H351 . 120.2 no
C30 . C35 . H351 . 119.0 no
P15 . C36 . C37 . 122.0(3) yes
P15 . C36 . C41 . 118.9(3) yes
C37 . C36 . C41 . 119.0(4) yes
C36 . C37 . C38 . 119.8(4) yes
C36 . C37 . H371 . 120.1 no
C38 . C37 . H371 . 120.1 no
C37 . C38 . C39 . 120.5(4) yes
C37 . C38 . H381 . 120.1 no
C39 . C38 . H381 . 119.4 no
C38 . C39 . C40 . 120.0(4) yes
C38 . C39 . H391 . 119.8 no
C40 . C39 . H391 . 120.1 no
C39 . C40 . C41 . 119.6(4) yes
C39 . C40 . H401 . 120.4 no
C41 . C40 . H401 . 120.0 no
C36 . C41 . C40 . 121.0(4) yes
C36 . C41 . H411 . 119.6 no
C40 . C41 . H411 . 119.4 no
Ru13 . P42 . C43 . 95.29(13) yes
Ru13 . P42 . P44 . 53.70(3) yes
Ru13 . P42 . C57 . 122.97(14) yes
C43 . P42 . C57 . 106.89(19) yes
P44 . P42 . C57 . 132.69(14) yes
Ru13 . P42 . C63 . 121.05(14) yes
C43 . P42 . C63 . 108.8(2) yes
P44 . P42 . C63 . 121.21(13) yes
C57 . P42 . C63 . 100.61(18) yes
P42 . C43 . P44 . 95.80(19) yes
P42 . C43 . H431 . 111.9 no
P44 . C43 . H431 . 111.8 no
P42 . C43 . H432 . 113.2 no
P44 . C43 . H432 . 114.2 no
H431 . C43 . H432 . 109.5 no
C43 . P44 . Ru13 . 95.56(13) yes
Ru13 . P44 . P42 . 54.18(3) yes
C43 . P44 . C45 . 107.09(19) yes
Ru13 . P44 . C45 . 124.93(14) yes
P42 . P44 . C45 . 134.20(13) yes
C43 . P44 . C51 . 105.2(2) yes
Ru13 . P44 . C51 . 120.34(14) yes
P42 . P44 . C51 . 117.37(15) yes
C45 . P44 . C51 . 101.38(19) yes
P44 . C45 . C46 . 123.9(3) yes
P44 . C45 . C50 . 118.0(3) yes
C46 . C45 . C50 . 118.2(4) yes
C45 . C46 . C47 . 119.7(4) yes
C45 . C46 . H461 . 119.2 no
C47 . C46 . H461 . 121.1 no
C46 . C47 . C48 . 121.1(4) yes
C46 . C47 . H471 . 119.7 no
C48 . C47 . H471 . 119.2 no
C47 . C48 . C49 . 120.0(4) yes
C47 . C48 . H481 . 119.7 no
C49 . C48 . H481 . 120.2 no
C48 . C49 . C50 . 119.3(4) yes
C48 . C49 . H491 . 120.4 no
C50 . C49 . H491 . 120.3 no
C45 . C50 . C49 . 121.7(4) yes
C45 . C50 . H501 . 118.8 no
C49 . C50 . H501 . 119.5 no
P44 . C51 . C52 . 118.3(3) yes
P44 . C51 . C56 . 122.8(4) yes
C52 . C51 . C56 . 118.8(4) yes
C51 . C52 . C53 . 120.5(4) yes
C51 . C52 . H521 . 120.8 no
C53 . C52 . H521 . 118.8 no
C52 . C53 . C54 . 119.9(5) yes
C52 . C53 . H531 . 119.7 no
C54 . C53 . H531 . 120.4 no
C53 . C54 . C55 . 120.2(5) yes
C53 . C54 . H541 . 119.5 no
C55 . C54 . H541 . 120.3 no
C54 . C55 . C56 . 120.4(5) yes
C54 . C55 . H551 . 119.9 no
C56 . C55 . H551 . 119.7 no
C51 . C56 . C55 . 120.1(5) yes
C51 . C56 . H561 . 120.2 no
C55 . C56 . H561 . 119.7 no
P42 . C57 . C58 . 120.0(3) yes
P42 . C57 . C62 . 120.6(3) yes
C58 . C57 . C62 . 119.4(4) yes
C57 . C58 . C59 . 120.6(4) yes
C57 . C58 . H581 . 119.7 no
C59 . C58 . H581 . 119.7 no
C58 . C59 . C60 . 119.6(4) yes
C58 . C59 . H591 . 120.2 no
C60 . C59 . H591 . 120.2 no
C59 . C60 . C61 . 120.4(4) yes
C59 . C60 . H601 . 119.5 no
C61 . C60 . H601 . 120.1 no
C60 . C61 . C62 . 119.9(5) yes
C60 . C61 . H611 . 119.9 no
C62 . C61 . H611 . 120.2 no
C61 . C62 . C57 . 120.0(4) yes
C61 . C62 . H621 . 119.6 no
C57 . C62 . H621 . 120.4 no
P42 . C63 . C64 . 117.3(4) yes
P42 . C63 . C68 . 123.6(4) yes
C64 . C63 . C68 . 119.1(4) yes
C63 . C64 . C65 . 120.9(5) yes
C63 . C64 . H641 . 119.7 no
C65 . C64 . H641 . 119.4 no
C64 . C65 . C66 . 119.1(5) yes
C64 . C65 . H651 . 120.3 no
C66 . C65 . H651 . 120.7 no
C65 . C66 . C67 . 121.3(5) yes
C65 . C66 . H661 . 119.3 no
C67 . C66 . H661 . 119.4 no
C66 . C67 . C68 . 119.9(5) yes
C66 . C67 . H671 . 120.3 no
C68 . C67 . H671 . 119.8 no
C63 . C68 . C67 . 119.7(5) yes
C63 . C68 . H681 . 120.3 no
C67 . C68 . H681 . 120.0 no
Pd1 . P69 . C70 . 109.19(15) yes
Pd1 . P69 . C76 . 111.68(13) yes
C70 . P69 . C76 . 105.76(19) yes
Pd1 . P69 . C82 . 117.23(14) yes
C70 . P69 . C82 . 110.0(2) yes
C76 . P69 . C82 . 102.3(2) yes
P69 . C70 . C71 . 123.9(4) yes
P69 . C70 . C75 . 116.7(3) yes
C71 . C70 . C75 . 119.3(4) yes
C70 . C71 . C72 . 119.2(5) yes
C70 . C71 . H711 . 119.9 no
C72 . C71 . H711 . 120.9 no
C71 . C72 . C73 . 121.5(5) yes
C71 . C72 . H721 . 118.7 no
C73 . C72 . H721 . 119.8 no
C72 . C73 . C74 . 119.7(5) yes
C72 . C73 . H731 . 120.2 no
C74 . C73 . H731 . 120.1 no
C73 . C74 . C75 . 119.7(5) yes
C73 . C74 . H741 . 119.6 no
C75 . C74 . H741 . 120.7 no
C70 . C75 . C74 . 120.6(5) yes
C70 . C75 . H751 . 119.0 no
C74 . C75 . H751 . 120.4 no
P69 . C76 . C77 . 119.0(3) yes
P69 . C76 . C81 . 121.9(4) yes
C77 . C76 . C81 . 119.1(4) yes
C76 . C77 . C78 . 120.9(5) yes
C76 . C77 . H771 . 120.2 no
C78 . C77 . H771 . 119.0 no
C77 . C78 . C79 . 119.3(5) yes
C77 . C78 . H781 . 120.3 no
C79 . C78 . H781 . 120.4 no
C78 . C79 . C80 . 120.0(5) yes
C78 . C79 . H791 . 119.7 no
C80 . C79 . H791 . 120.3 no
C79 . C80 . C81 . 120.6(5) yes
C79 . C80 . H801 . 120.0 no
C81 . C80 . H801 . 119.3 no
C76 . C81 . C80 . 120.1(5) yes
C76 . C81 . H811 . 119.7 no
C80 . C81 . H811 . 120.1 no
P69 . C82 . C83 . 120.7(3) yes
P69 . C82 . C87 . 120.9(3) yes
C83 . C82 . C87 . 118.2(4) yes
C82 . C83 . C84 . 120.8(4) yes
C82 . C83 . H831 . 119.2 no
C84 . C83 . H831 . 120.0 no
C83 . C84 . C85 . 120.3(5) yes
C83 . C84 . H841 . 119.9 no
C85 . C84 . H841 . 119.7 no
C84 . C85 . C86 . 119.5(5) yes
C84 . C85 . H851 . 119.5 no
C86 . C85 . H851 . 121.0 no
C85 . C86 . C87 . 120.6(4) yes
C85 . C86 . H861 . 120.0 no
C87 . C86 . H861 . 119.4 no
C82 . C87 . C86 . 120.5(4) yes
C82 . C87 . H871 . 119.3 no
C86 . C87 . H871 . 120.2 no
Pd1 . P88 . C89 . 110.32(15) yes
Pd1 . P88 . C95 . 123.90(14) yes
C89 . P88 . C95 . 103.9(2) yes
Pd1 . P88 . C101 . 105.51(15) yes
C89 . P88 . C101 . 106.6(2) yes
C95 . P88 . C101 . 105.5(2) yes
P88 . C89 . C90 . 120.7(3) yes
P88 . C89 . C94 . 119.9(4) yes
C90 . C89 . C94 . 119.4(4) yes
C89 . C90 . C91 . 120.4(4) yes
C89 . C90 . H901 . 120.1 no
C91 . C90 . H901 . 119.6 no
C90 . C91 . C92 . 119.7(5) yes
C90 . C91 . H911 . 119.9 no
C92 . C91 . H911 . 120.5 no
C91 . C92 . C93 . 120.5(5) yes
C91 . C92 . H921 . 120.3 no
C93 . C92 . H921 . 119.2 no
C92 . C93 . C94 . 120.0(4) yes
C92 . C93 . H931 . 119.7 no
C94 . C93 . H931 . 120.3 no
C89 . C94 . C93 . 120.0(5) yes
C89 . C94 . H941 . 120.1 no
C93 . C94 . H941 . 119.9 no
P88 . C95 . C96 . 117.7(4) yes
P88 . C95 . C100 . 122.2(4) yes
C96 . C95 . C100 . 120.1(4) yes
C95 . C96 . C97 . 119.8(5) yes
C95 . C96 . H961 . 120.6 no
C97 . C96 . H961 . 119.6 no
C96 . C97 . C98 . 119.8(6) yes
C96 . C97 . H971 . 119.7 no
C98 . C97 . H971 . 120.5 no
C97 . C98 . C99 . 120.5(5) yes
C97 . C98 . H981 . 119.8 no
C99 . C98 . H981 . 119.7 no
C98 . C99 . C100 . 120.1(5) yes
C98 . C99 . H991 . 120.0 no
C100 . C99 . H991 . 119.9 no
C99 . C100 . C95 . 119.7(5) yes
C99 . C100 . H1001 . 119.9 no
C95 . C100 . H1001 . 120.4 no
P88 . C101 . C102 . 121.2(4) yes
P88 . C101 . C106 . 119.6(4) yes
C102 . C101 . C106 . 119.1(5) yes
C101 . C102 . C103 . 118.4(5) yes
C101 . C102 . H1021 . 120.5 no
C103 . C102 . H1021 . 121.1 no
C102 . C103 . C104 . 121.3(5) yes
C102 . C103 . H1031 . 118.7 no
C104 . C103 . H1031 . 119.9 no
C103 . C104 . C105 . 120.3(5) yes
C103 . C104 . H1041 . 119.1 no
C105 . C104 . H1041 . 120.6 no
C104 . C105 . C106 . 119.7(5) yes
C104 . C105 . H1051 . 120.3 no
C106 . C105 . H1051 . 119.9 no
C101 . C106 . C105 . 121.1(5) yes
C101 . C106 . H1061 . 119.7 no
C105 . C106 . H1061 . 119.2 no
Cl107 . C108 . Cl109 . 114.8(5) yes
Cl107 . C108 . H1081 . 107.9 no
Cl109 . C108 . H1081 . 107.9 no
Cl107 . C108 . H1082 . 108.2 no
Cl109 . C108 . H1082 . 108.1 no
H1081 . C108 . H1082 . 109.9 no
Cl110 . C111 . Cl112 . 112.9(4) yes
Cl110 . C111 . H1111 . 108.4 no
Cl112 . C111 . H1111 . 108.2 no
Cl110 . C111 . H1112 . 108.1 no
Cl112 . C111 . H1112 . 108.3 no
H1111 . C111 . H1112 . 111.0 no
Cl113 . C114 . Cl115 . 111.8(6) yes
Cl113 . C114 . H1142 . 108.9 no
Cl115 . C114 . H1142 . 107.9 no
Cl113 . C114 . H1141 . 110.3 no
Cl115 . C114 . H1141 . 107.6 no
H1142 . C114 . H1141 . 110.3 no
F116 . B117 . F118 . 107.6(6) yes
F116 . B117 . F119 . 105.1(5) yes
F118 . B117 . F119 . 112.3(7) yes
F116 . B117 . F120 . 110.9(7) yes
F118 . B117 . F120 . 111.8(5) yes
F119 . B117 . F120 . 109.0(7) yes
C127 . O126 . C129 . 114.9(9) yes
O126 . C127 . C128 . 108.3(9) yes
O126 . C127 . H1271 . 110.5 no
C128 . C127 . H1271 . 109.8 no
O126 . C127 . H1272 . 108.0 no
C128 . C127 . H1272 . 111.0 no
H1271 . C127 . H1272 . 109.3 no
C127 . C128 . H1281 . 110.0 no
C127 . C128 . H1282 . 109.0 no
H1281 . C128 . H1282 . 110.2 no
C127 . C128 . H1283 . 109.5 no
H1281 . C128 . H1283 . 108.8 no
H1282 . C128 . H1283 . 109.3 no
O126 . C129 . C130 . 111.4(9) yes
O126 . C129 . H1291 . 109.8 no
C130 . C129 . H1291 . 108.1 no
O126 . C129 . H1292 . 109.1 no
C130 . C129 . H1292 . 108.6 no
H1291 . C129 . H1292 . 109.7 no
C129 . C130 . H1302 . 109.8 no
C129 . C130 . H1301 . 108.7 no
H1302 . C130 . H1301 . 110.3 no
C129 . C130 . H1303 . 108.1 no
H1302 . C130 . H1303 . 109.5 no
H1301 . C130 . H1303 . 110.4 no
F1210 . B1220 . F1230 . 108.9(8) yes
F1210 . B1220 . F1240 . 110.1(9) yes
F1230 . B1220 . F1240 . 109.0(8) yes
F1210 . B1220 . F1250 . 109.5(8) yes
F1230 . B1220 . F1250 . 109.9(9) yes
F1240 . B1220 . F1250 . 109.3(8) yes
F1211 . B1221 . F1231 . 109.1(8) yes
F1211 . B1221 . F1241 . 109.6(8) yes
F1231 . B1221 . F1241 . 112.1(8) yes
F1211 . B1221 . F1251 . 108.5(8) yes
F1231 . B1221 . F1251 . 108.8(8) yes
F1241 . B1221 . F1251 . 108.6(8) yes

loop_
_geom_bond_atom_site_label_1
_geom_bond_site_symmetry_1
_geom_bond_atom_site_label_2
_geom_bond_site_symmetry_2
_geom_bond_distance
_geom_bond_publ_flag
Pd1 . S2 . 2.3469(11) yes
Pd1 . C3 . 2.823(4) yes
Pd1 . S4 . 2.3480(11) yes
Pd1 . P69 . 2.2953(11) yes
Pd1 . P88 . 2.3179(11) yes
S2 . C3 . 1.743(4) yes
C3 . S4 . 1.716(4) yes
C3 . N5 . 1.313(6) yes
N5 . C6 . 1.471(6) yes
N5 . C10 . 1.491(6) yes
C6 . C7 . 1.521(7) yes
C6 . H61 . 0.979 no
C6 . H62 . 0.968 no
C7 . N8 . 1.462(6) yes
C7 . H71 . 0.987 no
C7 . H72 . 0.985 no
N8 . C9 . 1.466(6) yes
N8 . C11 . 1.324(6) yes
C9 . C10 . 1.483(8) yes
C9 . H92 . 0.973 no
C9 . H91 . 0.979 no
C10 . H101 . 0.974 no
C10 . H102 . 0.964 no
C11 . S12 . 1.710(4) yes
C11 . S14 . 1.712(4) yes
S12 . Ru13 . 2.4406(10) yes
Ru13 . S14 . 2.4358(11) yes
Ru13 . P15 . 2.3279(11) yes
Ru13 . P17 . 2.3437(11) yes
Ru13 . P42 . 2.3401(11) yes
Ru13 . P44 . 2.3260(11) yes
P15 . C16 . 1.855(4) yes
P15 . P17 . 2.7387(14) yes
P15 . C30 . 1.828(4) yes
P15 . C36 . 1.828(4) yes
C16 . P17 . 1.848(5) yes
C16 . H161 . 0.968 no
C16 . H162 . 0.959 no
P17 . C18 . 1.819(4) yes
P17 . C24 . 1.834(4) yes
C18 . C19 . 1.389(7) yes
C18 . C23 . 1.395(7) yes
C19 . C20 . 1.406(7) yes
C19 . H191 . 0.937 no
C20 . C21 . 1.352(8) yes
C20 . H201 . 0.940 no
C21 . C22 . 1.388(8) yes
C21 . H211 . 0.932 no
C22 . C23 . 1.401(6) yes
C22 . H221 . 0.939 no
C23 . H231 . 0.936 no
C24 . C25 . 1.390(7) yes
C24 . C29 . 1.379(7) yes
C25 . C26 . 1.396(7) yes
C25 . H251 . 0.939 no
C26 . C27 . 1.373(8) yes
C26 . H261 . 0.931 no
C27 . C28 . 1.356(9) yes
C27 . H271 . 0.927 no
C28 . C29 . 1.395(8) yes
C28 . H281 . 0.935 no
C29 . H291 . 0.930 no
C30 . C31 . 1.404(6) yes
C30 . C35 . 1.392(7) yes
C31 . C32 . 1.399(6) yes
C31 . H311 . 0.947 no
C32 . C33 . 1.378(8) yes
C32 . H321 . 0.937 no
C33 . C34 . 1.390(7) yes
C33 . H331 . 0.938 no
C34 . C35 . 1.394(6) yes
C34 . H341 . 0.933 no
C35 . H351 . 0.939 no
C36 . C37 . 1.390(6) yes
C36 . C41 . 1.395(6) yes
C37 . C38 . 1.395(6) yes
C37 . H371 . 0.930 no
C38 . C39 . 1.386(7) yes
C38 . H381 . 0.933 no
C39 . C40 . 1.381(7) yes
C39 . H391 . 0.942 no
C40 . C41 . 1.388(6) yes
C40 . H401 . 0.936 no
C41 . H411 . 0.943 no
P42 . C43 . 1.847(4) yes
P42 . P44 . 2.7467(14) yes
P42 . C57 . 1.814(4) yes
P42 . C63 . 1.824(5) yes
C43 . P44 . 1.855(4) yes
C43 . H431 . 0.962 no
C43 . H432 . 0.956 no
P44 . C45 . 1.826(4) yes
P44 . C51 . 1.843(4) yes
C45 . C46 . 1.393(6) yes
C45 . C50 . 1.396(6) yes
C46 . C47 . 1.394(7) yes
C46 . H461 . 0.928 no
C47 . C48 . 1.364(7) yes
C47 . H471 . 0.933 no
C48 . C49 . 1.387(7) yes
C48 . H481 . 0.935 no
C49 . C50 . 1.377(7) yes
C49 . H491 . 0.932 no
C50 . H501 . 0.922 no
C51 . C52 . 1.392(6) yes
C51 . C56 . 1.394(6) yes
C52 . C53 . 1.386(7) yes
C52 . H521 . 0.927 no
C53 . C54 . 1.380(8) yes
C53 . H531 . 0.951 no
C54 . C55 . 1.370(8) yes
C54 . H541 . 0.933 no
C55 . C56 . 1.387(7) yes
C55 . H551 . 0.928 no
C56 . H561 . 0.935 no
C57 . C58 . 1.390(6) yes
C57 . C62 . 1.393(6) yes
C58 . C59 . 1.390(6) yes
C58 . H581 . 0.941 no
C59 . C60 . 1.391(7) yes
C59 . H591 . 0.931 no
C60 . C61 . 1.379(7) yes
C60 . H601 . 0.935 no
C61 . C62 . 1.398(6) yes
C61 . H611 . 0.938 no
C62 . H621 . 0.933 no
C63 . C64 . 1.379(6) yes
C63 . C68 . 1.391(7) yes
C64 . C65 . 1.379(7) yes
C64 . H641 . 0.932 no
C65 . C66 . 1.362(8) yes
C65 . H651 . 0.930 no
C66 . C67 . 1.369(9) yes
C66 . H661 . 0.936 no
C67 . C68 . 1.378(8) yes
C67 . H671 . 0.929 no
C68 . H681 . 0.935 no
P69 . C70 . 1.813(4) yes
P69 . C76 . 1.833(4) yes
P69 . C82 . 1.806(5) yes
C70 . C71 . 1.397(6) yes
C70 . C75 . 1.394(7) yes
C71 . C72 . 1.391(7) yes
C71 . H711 . 0.928 no
C72 . C73 . 1.365(8) yes
C72 . H721 . 0.928 no
C73 . C74 . 1.395(8) yes
C73 . H731 . 0.932 no
C74 . C75 . 1.387(7) yes
C74 . H741 . 0.930 no
C75 . H751 . 0.933 no
C76 . C77 . 1.386(7) yes
C76 . C81 . 1.392(6) yes
C77 . C78 . 1.377(7) yes
C77 . H771 . 0.926 no
C78 . C79 . 1.405(8) yes
C78 . H781 . 0.934 no
C79 . C80 . 1.363(8) yes
C79 . H791 . 0.928 no
C80 . C81 . 1.382(7) yes
C80 . H801 . 0.928 no
C81 . H811 . 0.933 no
C82 . C83 . 1.410(6) yes
C82 . C87 . 1.394(6) yes
C83 . C84 . 1.362(7) yes
C83 . H831 . 0.921 no
C84 . C85 . 1.393(7) yes
C84 . H841 . 0.925 no
C85 . C86 . 1.380(8) yes
C85 . H851 . 0.931 no
C86 . C87 . 1.377(7) yes
C86 . H861 . 0.926 no
C87 . H871 . 0.928 no
P88 . C89 . 1.814(5) yes
P88 . C95 . 1.831(5) yes
P88 . C101 . 1.830(5) yes
C89 . C90 . 1.380(6) yes
C89 . C94 . 1.401(6) yes
C90 . C91 . 1.390(7) yes
C90 . H901 . 0.937 no
C91 . C92 . 1.378(7) yes
C91 . H911 . 0.928 no
C92 . C93 . 1.381(7) yes
C92 . H921 . 0.933 no
C93 . C94 . 1.379(7) yes
C93 . H931 . 0.935 no
C94 . H941 . 0.939 no
C95 . C96 . 1.380(7) yes
C95 . C100 . 1.387(7) yes
C96 . C97 . 1.393(7) yes
C96 . H961 . 0.932 no
C97 . C98 . 1.383(9) yes
C97 . H971 . 0.934 no
C98 . C99 . 1.370(9) yes
C98 . H981 . 0.932 no
C99 . C100 . 1.390(7) yes
C99 . H991 . 0.931 no
C100 . H1001 . 0.942 no
C101 . C102 . 1.409(7) yes
C101 . C106 . 1.391(7) yes
C102 . C103 . 1.390(8) yes
C102 . H1021 . 0.930 no
C103 . C104 . 1.367(9) yes
C103 . H1031 . 0.927 no
C104 . C105 . 1.377(8) yes
C104 . H1041 . 0.936 no
C105 . C106 . 1.369(8) yes
C105 . H1051 . 0.920 no
C106 . H1061 . 0.935 no
Cl107 . C108 . 1.683(10) yes
C108 . Cl109 . 1.720(11) yes
C108 . H1081 . 0.971 no
C108 . H1082 . 0.969 no
Cl110 . C111 . 1.736(7) yes
C111 . Cl112 . 1.717(8) yes
C111 . H1111 . 0.973 no
C111 . H1112 . 0.979 no
Cl113 . C114 . 1.721(12) yes
C114 . Cl115 . 1.750(10) yes
C114 . H1142 . 0.973 no
C114 . H1141 . 0.980 no
F116 . B117 . 1.415(9) yes
B117 . F118 . 1.353(8) yes
B117 . F119 . 1.336(9) yes
B117 . F120 . 1.344(8) yes
O126 . C127 . 1.452(11) yes
O126 . C129 . 1.382(11) yes
C127 . C128 . 1.509(15) yes
C127 . H1271 . 0.972 no
C127 . H1272 . 0.989 no
C128 . H1281 . 0.968 no
C128 . H1282 . 0.966 no
C128 . H1283 . 0.965 no
C129 . C130 . 1.532(18) yes
C129 . H1291 . 0.972 no
C129 . H1292 . 0.978 no
C130 . H1302 . 0.956 no
C130 . H1301 . 0.960 no
C130 . H1303 . 0.954 no
F1210 . B1220 . 1.373(9) yes
B1220 . F1230 . 1.373(9) yes
B1220 . F1240 . 1.372(9) yes
B1220 . F1250 . 1.376(9) yes
F1211 . B1221 . 1.380(8) yes
B1221 . F1231 . 1.364(8) yes
B1221 . F1241 . 1.368(8) yes
B1221 . F1251 . 1.381(9) yes

loop_
_geom_hbond_atom_site_label_D
_geom_hbond_site_symmetry_D
_geom_hbond_atom_site_label_H
_geom_hbond_site_symmetry_H
_geom_hbond_atom_site_label_A
_geom_hbond_site_symmetry_A
_geom_hbond_angle_DHA
_geom_hbond_distance_DH
_geom_hbond_distance_HA
_geom_hbond_distance_DA
_geom_hbond_publ_flag
C31 . H311 . C41 . 133 0.95 2.59 3.312(8) yes
C41 . H411 . C57 . 164 0.94 2.55 3.463(8) yes
C50 . H501 . C18 . 165 0.92 2.55 3.445(8) yes
C61 . H611 . O126 2_666 156 0.94 2.51 3.392(8) yes
C100 . H1001 . C106 . 135 0.94 2.51 3.249(8) yes
C114 . H1141 . O126 . 175 0.98 2.37 3.350(8) yes
